data_1519802
loop_
_publ_author_name
'Spencer, John'
'Male, Louise'
'Hursthouse, Michael B.'

_publ_section_title
;
 C14H15NO
;
_journal_name_full 'Crystal Structure Report Archive'
_journal_page_first 351
_journal_year 2007
_chemical_formula_sum 'C14 H15 N O'
_chemical_formula_weight 213.27
_space_group_IT_number 2
_symmetry_cell_setting triclinic
_symmetry_space_group_name_Hall '-P 1'
_symmetry_space_group_name_H-M 'P -1'
_atom_sites_solution_hydrogens geom
_atom_sites_solution_primary direct
_atom_sites_solution_secondary difmap
_cell_angle_alpha 95.3890(10)
_cell_angle_beta 98.498(2)
_cell_angle_gamma 101.201(2)
_cell_formula_units_Z 4
_cell_length_a 5.37320(10)
_cell_length_b 13.4962(4)
_cell_length_c 15.8088(5)
_cell_measurement_reflns_used 12338
_cell_measurement_temperature 120(2)
_cell_measurement_theta_max 27.48
_cell_measurement_theta_min 2.91
_cell_volume 1103.32(5)
_computing_cell_refinement 'DENZO (Otwinowski & Minor, 1997) & COLLECT (Hooft, R.W.W., 1998)'
_computing_data_collection 'COLLECT (Hooft, R.W.W., 1998)'
_computing_data_reduction 'DENZO (Otwinowski & Minor, 1997) & COLLECT (Hooft, R.W.W., 1998)'
_computing_molecular_graphics
;
PLATON/PLUTON (Spek, A. L., 1998) & 
Mercury (Macrae, C. F., Edgington, P. R., McCabe, P., Pidcock, E., 
Shields, G. P., Taylor, R., Towler, M. and van de Streek, J., 2006 
;
_computing_publication_material 'WinGX (Farrugia, 1999)'
_computing_structure_refinement 'SHELXL-97 (Sheldrick, 1997)'
_computing_structure_solution
;
Sir2004 (Burla, M.C., Caliandro, R., Camalli, M., Carrozzini, B., 
Cascarano, G., De Caro, L., Giacovazzo, C., Polidori, G. & Spagna, R., 
2004)
;
_diffrn_ambient_temperature 120(2)
_diffrn_measured_fraction_theta_full 0.992
_diffrn_measured_fraction_theta_max 0.992
_diffrn_measurement_device_type 'Bruker-Nonius APEX II CCD camera on \k-goniostat'
_diffrn_measurement_method '\f & \w scans'
_diffrn_radiation_monochromator '10cm confocal mirrors'
_diffrn_radiation_source 'Bruker-Nonius FR591 rotating anode'
_diffrn_radiation_type MoK\a
_diffrn_radiation_wavelength 0.71073
_diffrn_reflns_av_R_equivalents 0.0589
_diffrn_reflns_av_sigmaI/netI 0.0577
_diffrn_reflns_limit_h_max 6
_diffrn_reflns_limit_h_min -6
_diffrn_reflns_limit_k_max 17
_diffrn_reflns_limit_k_min -17
_diffrn_reflns_limit_l_max 20
_diffrn_reflns_limit_l_min -20
_diffrn_reflns_number 18503
_diffrn_reflns_theta_full 27.48
_diffrn_reflns_theta_max 27.48
_diffrn_reflns_theta_min 3.10
_exptl_absorpt_coefficient_mu 0.081
_exptl_absorpt_correction_T_max 0.9952
_exptl_absorpt_correction_T_min 0.9346
_exptl_absorpt_correction_type multi-scan
_exptl_absorpt_process_details 'SADABS 2007/2 (Sheldrick, G.M., 2007)'
_exptl_crystal_colour 'Pale Brown'
_exptl_crystal_density_diffrn 1.284
_exptl_crystal_density_method 'not measured'
_exptl_crystal_description Needle
_exptl_crystal_F_000 456
_exptl_crystal_size_max 0.85
_exptl_crystal_size_mid 0.08
_exptl_crystal_size_min 0.06
_refine_diff_density_max 0.328
_refine_diff_density_min -0.235
_refine_diff_density_rms 0.058
_refine_ls_extinction_method none
_refine_ls_goodness_of_fit_ref 1.066
_refine_ls_hydrogen_treatment constr
_refine_ls_matrix_type full
_refine_ls_number_parameters 289
_refine_ls_number_reflns 4997
_refine_ls_number_restraints 0
_refine_ls_restrained_S_all 1.066
_refine_ls_R_factor_all 0.0940
_refine_ls_R_factor_gt 0.0660
_refine_ls_shift/su_max 0.000
_refine_ls_shift/su_mean 0.000
_refine_ls_structure_factor_coef Fsqd
_refine_ls_weighting_details 'calc w=1/[\s^2^(Fo^2^)+(0.0082P)^2^+1.5131P] where P=(Fo^2^+2Fc^2^)/3'
_refine_ls_weighting_scheme calc
_refine_ls_wR_factor_gt 0.1210
_refine_ls_wR_factor_ref 0.1360
_reflns_number_gt 3778
_reflns_number_total 4997
_reflns_threshold_expression >2sigma(I)
_cod_data_source_file eCrystal-351.cif
_cod_data_source_block 2007src1055
_cod_depositor_comments
;
Citation :
Spencer, John and Male, Louise and Hursthouse, Michael B. (2007) 
University of Southampton, Crystal Structure Report Archive. 
(doi:10.5258/ecrystals/351)

More at:
http://ecrystals.chem.soton.ac.uk/351/

The following automatic conversions were performed:

'_symmetry_cell_setting' value 'Triclinic' changed to 'triclinic'
according to the built-in table from CIF Core dictionary named
'cif_core.dic' version 2.4.1 from 2010-06-29.

'_exptl_absorpt_correction_type' value 'Multi-scan' changed to
'multi-scan' according to the built-in table from CIF Core dictionary
named 'cif_core.dic' version 2.4.1 from 2010-06-29.

Automatic conversion script
Id: cif_fix_values 3392 2015-05-12 13:50:21Z andrius 
;
_cod_database_code 1519802

loop_
_symmetry_equiv_pos_as_xyz
'x, y, z'
'-x, -y, -z'

loop_
_atom_site_label
_atom_site_type_symbol
_atom_site_fract_x
_atom_site_fract_y
_atom_site_fract_z
_atom_site_U_iso_or_equiv
_atom_site_adp_type
_atom_site_occupancy
_atom_site_symmetry_multiplicity
_atom_site_calc_flag
_atom_site_refinement_flags
_atom_site_disorder_assembly
_atom_site_disorder_group
C1 C 0.8711(4) 0.67744(17) 0.93277(14) 0.0219(5) Uani 1 1 d . . .
C2 C 0.8665(5) 0.77804(18) 0.95546(15) 0.0265(5) Uani 1 1 d . . .
H2 H 0.7470 0.7966 0.9895 0.032 Uiso 1 1 calc R . .
C3 C 1.0434(5) 0.85178(18) 0.92673(15) 0.0273(5) Uani 1 1 d . . .
H3 H 1.0441 0.9218 0.9408 0.033 Uiso 1 1 calc R . .
C4 C 1.2174(5) 0.82392(18) 0.87799(15) 0.0274(5) Uani 1 1 d . . .
H4 H 1.3377 0.8751 0.8593 0.033 Uiso 1 1 calc R . .
C5 C 1.2189(4) 0.72166(18) 0.85580(15) 0.0256(5) Uani 1 1 d . . .
H5 H 1.3419 0.7036 0.8231 0.031 Uiso 1 1 calc R . .
C6 C 1.0410(4) 0.64590(17) 0.88130(14) 0.0215(5) Uani 1 1 d . . .
C7 C 0.9830(4) 0.53302(17) 0.87054(13) 0.0197(4) Uani 1 1 d . . .
C8 C 0.7733(4) 0.50402(18) 0.92281(13) 0.0215(5) Uani 1 1 d . . .
C9 C 1.0746(4) 0.46493(17) 0.82191(14) 0.0218(5) Uani 1 1 d . . .
C10 C 1.2587(5) 0.49496(19) 0.76111(16) 0.0296(5) Uani 1 1 d . . .
H10A H 1.4183 0.4699 0.7776 0.035 Uiso 1 1 calc R . .
H10B H 1.3053 0.5701 0.7650 0.035 Uiso 1 1 calc R . .
C11 C 1.1348(5) 0.44981(18) 0.66825(15) 0.0264(5) Uani 1 1 d . . .
H11A H 0.9827 0.4790 0.6504 0.032 Uiso 1 1 calc R . .
H11B H 1.2594 0.4682 0.6291 0.032 Uiso 1 1 calc R . .
C12 C 1.0526(4) 0.33451(17) 0.66081(15) 0.0242(5) Uani 1 1 d . . .
H12A H 1.2067 0.3047 0.6728 0.029 Uiso 1 1 calc R . .
H12B H 0.9640 0.3074 0.6013 0.029 Uiso 1 1 calc R . .
C13 C 0.8725(4) 0.30380(17) 0.72426(15) 0.0243(5) Uani 1 1 d . . .
H13A H 0.8319 0.2287 0.7215 0.029 Uiso 1 1 calc R . .
H13B H 0.7093 0.3262 0.7076 0.029 Uiso 1 1 calc R . .
C14 C 0.9936(4) 0.35115(17) 0.81742(15) 0.0241(5) Uani 1 1 d . . .
H14A H 0.8671 0.3342 0.8562 0.029 Uiso 1 1 calc R . .
H14B H 1.1452 0.3224 0.8369 0.029 Uiso 1 1 calc R . .
N1 N 0.7145(4) 0.59196(14) 0.95540(12) 0.0234(4) Uani 1 1 d . . .
H1 H 0.5931 0.5947 0.9868 0.028 Uiso 1 1 calc R . .
O1 O 0.6621(3) 0.41878(12) 0.93482(10) 0.0255(4) Uani 1 1 d . . .
C101 C 0.3433(4) 1.03585(17) 0.68803(15) 0.0220(5) Uani 1 1 d . . .
C102 C 0.3134(5) 1.10715(18) 0.75219(16) 0.0271(5) Uani 1 1 d . . .
H102 H 0.1802 1.1441 0.7436 0.033 Uiso 1 1 calc R . .
C103 C 0.4843(5) 1.12313(18) 0.82969(16) 0.0295(5) Uani 1 1 d . . .
H103 H 0.4669 1.1710 0.8753 0.035 Uiso 1 1 calc R . .
C104 C 0.6804(5) 1.06953(18) 0.84088(15) 0.0281(5) Uani 1 1 d . . .
H104 H 0.7982 1.0823 0.8937 0.034 Uiso 1 1 calc R . .
C105 C 0.7069(4) 0.99718(17) 0.77556(15) 0.0246(5) Uani 1 1 d . . .
H105 H 0.8425 0.9614 0.7838 0.030 Uiso 1 1 calc R . .
C106 C 0.5342(4) 0.97786(16) 0.69860(14) 0.0211(5) Uani 1 1 d . . .
C107 C 0.5070(4) 0.91114(16) 0.61599(14) 0.0203(5) Uani 1 1 d . . .
C108 C 0.2948(4) 0.94109(16) 0.55680(15) 0.0208(5) Uani 1 1 d . . .
C109 C 0.6251(4) 0.83466(16) 0.59497(14) 0.0211(5) Uani 1 1 d . . .
C110 C 0.8034(5) 0.79459(17) 0.66032(16) 0.0269(5) Uani 1 1 d . . .
H11C H 0.7984 0.8262 0.7190 0.032 Uiso 1 1 calc R . .
H11D H 0.9821 0.8138 0.6493 0.032 Uiso 1 1 calc R . .
C111 C 0.7261(5) 0.67880(17) 0.65562(15) 0.0270(5) Uani 1 1 d . . .
H11E H 0.8552 0.6544 0.6952 0.032 Uiso 1 1 calc R . .
H11F H 0.5579 0.6604 0.6750 0.032 Uiso 1 1 calc R . .
C112 C 0.7062(5) 0.62613(17) 0.56464(15) 0.0263(5) Uani 1 1 d . . .
H11G H 0.6492 0.5516 0.5635 0.032 Uiso 1 1 calc R . .
H11H H 0.8774 0.6395 0.5468 0.032 Uiso 1 1 calc R . .
C113 C 0.5144(4) 0.66527(17) 0.50198(15) 0.0239(5) Uani 1 1 d . . .
H11I H 0.3404 0.6466 0.5171 0.029 Uiso 1 1 calc R . .
H11J H 0.5082 0.6327 0.4427 0.029 Uiso 1 1 calc R . .
C114 C 0.5914(4) 0.78096(17) 0.50518(14) 0.0225(5) Uani 1 1 d . . .
H11K H 0.7546 0.7986 0.4826 0.027 Uiso 1 1 calc R . .
H11L H 0.4572 0.8049 0.4674 0.027 Uiso 1 1 calc R . .
N101 N 0.2030(3) 1.01058(14) 0.60457(12) 0.0236(4) Uani 1 1 d . . .
H101 H 0.0707 1.0365 0.5852 0.028 Uiso 1 1 calc R . .
O101 O 0.2059(3) 0.90924(12) 0.48031(10) 0.0256(4) Uani 1 1 d . . .

loop_
_atom_site_aniso_label
_atom_site_aniso_U_11
_atom_site_aniso_U_22
_atom_site_aniso_U_33
_atom_site_aniso_U_23
_atom_site_aniso_U_13
_atom_site_aniso_U_12
C1 0.0217(11) 0.0262(12) 0.0167(11) 0.0032(9) 0.0010(8) 0.0040(9)
C2 0.0283(12) 0.0288(13) 0.0227(12) 0.0002(10) 0.0033(9) 0.0090(10)
C3 0.0345(13) 0.0236(12) 0.0217(12) 0.0017(10) -0.0002(10) 0.0050(10)
C4 0.0288(12) 0.0240(12) 0.0263(12) 0.0042(10) 0.0027(10) -0.0012(10)
C5 0.0244(12) 0.0285(13) 0.0229(12) 0.0033(10) 0.0056(9) 0.0016(9)
C6 0.0213(11) 0.0259(12) 0.0157(10) 0.0024(9) 0.0005(8) 0.0031(9)
C7 0.0192(10) 0.0233(11) 0.0153(10) 0.0027(9) 0.0025(8) 0.0011(8)
C8 0.0207(11) 0.0299(13) 0.0141(10) 0.0044(9) 0.0036(8) 0.0049(9)
C9 0.0187(11) 0.0253(12) 0.0198(11) 0.0027(9) 0.0030(8) 0.0008(9)
C10 0.0281(13) 0.0290(13) 0.0318(13) -0.0007(10) 0.0150(10) 0.0011(10)
C11 0.0308(13) 0.0282(13) 0.0241(12) 0.0050(10) 0.0099(10) 0.0105(10)
C12 0.0231(11) 0.0272(12) 0.0224(12) 0.0014(9) 0.0040(9) 0.0066(9)
C13 0.0231(11) 0.0212(12) 0.0288(13) 0.0017(10) 0.0064(9) 0.0045(9)
C14 0.0262(12) 0.0249(12) 0.0232(12) 0.0046(9) 0.0082(9) 0.0062(9)
N1 0.0217(10) 0.0268(10) 0.0226(10) 0.0019(8) 0.0093(8) 0.0038(8)
O1 0.0274(9) 0.0260(9) 0.0242(8) 0.0049(7) 0.0109(7) 0.0027(7)
C101 0.0177(11) 0.0193(11) 0.0287(12) 0.0055(9) 0.0047(9) 0.0013(8)
C102 0.0257(12) 0.0232(12) 0.0347(14) 0.0049(10) 0.0120(10) 0.0048(9)
C103 0.0353(14) 0.0228(12) 0.0304(13) -0.0002(10) 0.0121(11) 0.0026(10)
C104 0.0309(13) 0.0278(13) 0.0227(12) 0.0040(10) 0.0031(10) 0.0001(10)
C105 0.0233(11) 0.0239(12) 0.0258(12) 0.0044(10) 0.0025(9) 0.0034(9)
C106 0.0190(11) 0.0190(11) 0.0252(12) 0.0055(9) 0.0049(9) 0.0017(8)
C107 0.0177(10) 0.0192(11) 0.0232(11) 0.0073(9) 0.0030(8) 0.0002(8)
C108 0.0183(10) 0.0171(11) 0.0273(12) 0.0067(9) 0.0042(9) 0.0023(8)
C109 0.0196(11) 0.0195(11) 0.0233(11) 0.0058(9) 0.0015(9) 0.0021(8)
C110 0.0278(12) 0.0233(12) 0.0274(13) 0.0038(10) -0.0038(10) 0.0066(10)
C111 0.0310(13) 0.0230(12) 0.0269(13) 0.0063(10) 0.0003(10) 0.0075(10)
C112 0.0281(12) 0.0213(12) 0.0300(13) 0.0055(10) 0.0025(10) 0.0071(9)
C113 0.0245(11) 0.0240(12) 0.0237(12) 0.0029(9) 0.0043(9) 0.0060(9)
C114 0.0245(11) 0.0210(11) 0.0232(12) 0.0077(9) 0.0041(9) 0.0052(9)
N101 0.0190(9) 0.0232(10) 0.0297(11) 0.0059(8) 0.0025(8) 0.0072(8)
O101 0.0241(8) 0.0261(9) 0.0255(9) 0.0050(7) -0.0014(7) 0.0063(7)

loop_
_atom_type_symbol
_atom_type_description
_atom_type_scat_dispersion_real
_atom_type_scat_dispersion_imag
_atom_type_scat_source
C C 0.0033 0.0016 'International Tables Vol C Tables 4.2.6.8 and 6.1.1.4'
H H 0.0000 0.0000 'International Tables Vol C Tables 4.2.6.8 and 6.1.1.4'
N N 0.0061 0.0033 'International Tables Vol C Tables 4.2.6.8 and 6.1.1.4'
O O 0.0106 0.0060 'International Tables Vol C Tables 4.2.6.8 and 6.1.1.4'

loop_
_geom_angle_atom_site_label_1
_geom_angle_atom_site_label_2
_geom_angle_atom_site_label_3
_geom_angle
_geom_angle_site_symmetry_1
_geom_angle_site_symmetry_3
C2 C1 N1 127.1(2) . .
C2 C1 C6 123.4(2) . .
N1 C1 C6 109.48(19) . .
C1 C2 C3 117.6(2) . .
C1 C2 H2 121.2 . .
C3 C2 H2 121.2 . .
C4 C3 C2 120.6(2) . .
C4 C3 H3 119.7 . .
C2 C3 H3 119.7 . .
C3 C4 C5 120.8(2) . .
C3 C4 H4 119.6 . .
C5 C4 H4 119.6 . .
C6 C5 C4 120.3(2) . .
C6 C5 H5 119.9 . .
C4 C5 H5 119.9 . .
C5 C6 C1 117.2(2) . .
C5 C6 C7 135.8(2) . .
C1 C6 C7 106.94(19) . .
C9 C7 C6 131.1(2) . .
C9 C7 C8 124.0(2) . .
C6 C7 C8 104.83(18) . .
O1 C8 N1 123.3(2) . .
O1 C8 C7 129.5(2) . .
N1 C8 C7 107.13(19) . .
C7 C9 C14 124.7(2) . .
C7 C9 C10 123.3(2) . .
C14 C9 C10 111.85(19) . .
C9 C10 C11 110.14(19) . .
C9 C10 H10A 109.6 . .
C11 C10 H10A 109.6 . .
C9 C10 H10B 109.6 . .
C11 C10 H10B 109.6 . .
H10A C10 H10B 108.1 . .
C12 C11 C10 110.90(19) . .
C12 C11 H11A 109.5 . .
C10 C11 H11A 109.5 . .
C12 C11 H11B 109.5 . .
C10 C11 H11B 109.5 . .
H11A C11 H11B 108.0 . .
C11 C12 C13 110.63(19) . .
C11 C12 H12A 109.5 . .
C13 C12 H12A 109.5 . .
C11 C12 H12B 109.5 . .
C13 C12 H12B 109.5 . .
H12A C12 H12B 108.1 . .
C12 C13 C14 111.61(19) . .
C12 C13 H13A 109.3 . .
C14 C13 H13A 109.3 . .
C12 C13 H13B 109.3 . .
C14 C13 H13B 109.3 . .
H13A C13 H13B 108.0 . .
C9 C14 C13 110.24(18) . .
C9 C14 H14A 109.6 . .
C13 C14 H14A 109.6 . .
C9 C14 H14B 109.6 . .
C13 C14 H14B 109.6 . .
H14A C14 H14B 108.1 . .
C8 N1 C1 111.54(18) . .
C8 N1 H1 124.2 . .
C1 N1 H1 124.2 . .
C102 C101 N101 127.8(2) . .
C102 C101 C106 122.9(2) . .
N101 C101 C106 109.2(2) . .
C101 C102 C103 117.9(2) . .
C101 C102 H102 121.1 . .
C103 C102 H102 121.1 . .
C102 C103 C104 120.4(2) . .
C102 C103 H103 119.8 . .
C104 C103 H103 119.8 . .
C103 C104 C105 120.9(2) . .
C103 C104 H104 119.5 . .
C105 C104 H104 119.5 . .
C106 C105 C104 119.7(2) . .
C106 C105 H105 120.2 . .
C104 C105 H105 120.2 . .
C105 C106 C101 118.1(2) . .
C105 C106 C107 134.7(2) . .
C101 C106 C107 107.05(19) . .
C109 C107 C106 130.7(2) . .
C109 C107 C108 124.5(2) . .
C106 C107 C108 104.66(18) . .
O101 C108 N101 123.7(2) . .
O101 C108 C107 129.4(2) . .
N101 C108 C107 106.85(19) . .
C107 C109 C114 123.5(2) . .
C107 C109 C110 123.0(2) . .
C114 C109 C110 113.48(19) . .
C109 C110 C111 111.26(19) . .
C109 C110 H11C 109.4 . .
C111 C110 H11C 109.4 . .
C109 C110 H11D 109.4 . .
C111 C110 H11D 109.4 . .
H11C C110 H11D 108.0 . .
C112 C111 C110 111.86(19) . .
C112 C111 H11E 109.2 . .
C110 C111 H11E 109.2 . .
C112 C111 H11F 109.2 . .
C110 C111 H11F 109.2 . .
H11E C111 H11F 107.9 . .
C111 C112 C113 110.08(19) . .
C111 C112 H11G 109.6 . .
C113 C112 H11G 109.6 . .
C111 C112 H11H 109.6 . .
C113 C112 H11H 109.6 . .
H11G C112 H11H 108.2 . .
C112 C113 C114 110.81(19) . .
C112 C113 H11I 109.5 . .
C114 C113 H11I 109.5 . .
C112 C113 H11J 109.5 . .
C114 C113 H11J 109.5 . .
H11I C113 H11J 108.1 . .
C109 C114 C113 112.15(18) . .
C109 C114 H11K 109.2 . .
C113 C114 H11K 109.2 . .
C109 C114 H11L 109.2 . .
C113 C114 H11L 109.2 . .
H11K C114 H11L 107.9 . .
C108 N101 C101 111.99(18) . .
C108 N101 H101 124.0 . .
C101 N101 H101 124.0 . .

loop_
_geom_bond_atom_site_label_1
_geom_bond_atom_site_label_2
_geom_bond_distance
_geom_bond_site_symmetry_2
C1 C2 1.377(3) .
C1 N1 1.399(3) .
C1 C6 1.408(3) .
C2 C3 1.395(3) .
C2 H2 0.9500 .
C3 C4 1.380(3) .
C3 H3 0.9500 .
C4 C5 1.394(3) .
C4 H4 0.9500 .
C5 C6 1.390(3) .
C5 H5 0.9500 .
C6 C7 1.483(3) .
C7 C9 1.354(3) .
C7 C8 1.507(3) .
C8 O1 1.234(3) .
C8 N1 1.361(3) .
C9 C14 1.504(3) .
C9 C10 1.505(3) .
C10 C11 1.535(3) .
C10 H10A 0.9900 .
C10 H10B 0.9900 .
C11 C12 1.521(3) .
C11 H11A 0.9900 .
C11 H11B 0.9900 .
C12 C13 1.524(3) .
C12 H12A 0.9900 .
C12 H12B 0.9900 .
C13 C14 1.543(3) .
C13 H13A 0.9900 .
C13 H13B 0.9900 .
C14 H14A 0.9900 .
C14 H14B 0.9900 .
N1 H1 0.8800 .
C101 C102 1.381(3) .
C101 N101 1.395(3) .
C101 C106 1.407(3) .
C102 C103 1.390(3) .
C102 H102 0.9500 .
C103 C104 1.389(3) .
C103 H103 0.9500 .
C104 C105 1.396(3) .
C104 H104 0.9500 .
C105 C106 1.386(3) .
C105 H105 0.9500 .
C106 C107 1.486(3) .
C107 C109 1.353(3) .
C107 C108 1.508(3) .
C108 O101 1.236(3) .
C108 N101 1.360(3) .
C109 C114 1.501(3) .
C109 C110 1.514(3) .
C110 C111 1.529(3) .
C110 H11C 0.9900 .
C110 H11D 0.9900 .
C111 C112 1.523(3) .
C111 H11E 0.9900 .
C111 H11F 0.9900 .
C112 C113 1.527(3) .
C112 H11G 0.9900 .
C112 H11H 0.9900 .
C113 C114 1.530(3) .
C113 H11I 0.9900 .
C113 H11J 0.9900 .
C114 H11K 0.9900 .
C114 H11L 0.9900 .
N101 H101 0.8800 .

loop_
_geom_hbond_atom_site_label_D
_geom_hbond_atom_site_label_H
_geom_hbond_atom_site_label_A
_geom_hbond_distance_DH
_geom_hbond_distance_HA
_geom_hbond_distance_DA
_geom_hbond_angle_DHA
_geom_hbond_site_symmetry_A
N1 H1 O1 0.88 1.97 2.846(2) 170.5 2_667
N101 H101 O101 0.88 1.98 2.850(2) 169.0 2_576
